data_7003486
loop_
_publ_author_name
'Sommerfeldt, Hanne-Marthe'
'Meermann, Christian'
'Schrems, Marcus G.'
'T\"ornroos, Karl W.'
'Fr\/oystein, Nils \%Age'
'Miller, Robert J.'
'Scheidt, Ernst-Wilhelm'
'Scherer, Wolfgang'
'Anwander, Reiner'

_publ_section_title
;
 Characterization and reactivity of peralkylated LnIIAlIII
 heterobimetallic complexes
;
_journal_issue 14
_journal_name_full 'Dalton Transactions'
_journal_page_first 1899
_journal_page_last 1907
_journal_paper_doi 10.1039/b716603f
_journal_year 2008
_chemical_formula_moiety 'C26 H47 O4 Yb, C4 H12 Al'
_chemical_formula_sum 'C30 H59 Al O4 Yb'
_chemical_formula_weight 683.79
_chemical_name_systematic
;
?
;
_space_group_IT_number 2
_symmetry_cell_setting triclinic
_symmetry_space_group_name_Hall '-P 1'
_symmetry_space_group_name_H-M 'P -1'
_atom_sites_solution_hydrogens geom
_atom_sites_solution_primary direct
_atom_sites_solution_secondary difmap
_audit_creation_method SHELXL-97
_cell_angle_alpha 81.305(1)
_cell_angle_beta 79.778(1)
_cell_angle_gamma 71.997(1)
_cell_formula_units_Z 2
_cell_length_a 10.6603(6)
_cell_length_b 11.1847(7)
_cell_length_c 15.1345(9)
_cell_measurement_reflns_used 15098
_cell_measurement_temperature 123(2)
_cell_measurement_theta_max 29.99
_cell_measurement_theta_min 2.25
_cell_volume 1679.96(17)
_computing_cell_refinement
;
Bruker (2001). SAINT, version 6.02a, Bruker AXS Inc., Madison,
Wisconsin, USA.
;
_computing_data_collection
;
Bruker (1999). SMART, version 5.059, Bruker AXS Inc., Madison,
Wisconsin, USA.
;
_computing_data_reduction
;
Bruker (2001). SAINT, version 6.02a, Bruker AXS Inc., Madison,
Wisconsin, USA.
;
_computing_molecular_graphics
;
Bruker AXS (2003). SHELXTL. Version 6.14. Bruker AXS Inc., Madison,
Wisconsin, USA.
;
_computing_publication_material
;
Bruker AXS (2003). SHELXTL. Version 6.14. Bruker AXS Inc., Madison,
Wisconsin, USA.
;
_computing_structure_refinement
;
Sheldrick, G. M. (1997). SHELXS97 and SHELXL97. University of
G\"ottingen, Germany.
;
_computing_structure_solution
;
Altomare, A. et al. (1994). SIR92. J. Appl. Cryst. 27, 435.
;
_diffrn_ambient_temperature 123(2)
_diffrn_detector_area_resol_mean '48 \um'
_diffrn_measured_fraction_theta_full 0.994
_diffrn_measured_fraction_theta_max 0.994
_diffrn_measurement_device_type 'Bruker-AXS SMART 2K CCD'
_diffrn_measurement_method 'omega scans'
_diffrn_radiation_monochromator graphite
_diffrn_radiation_source 'normal-focus sealed tube'
_diffrn_radiation_type MoK\a
_diffrn_radiation_wavelength 0.71073
_diffrn_reflns_av_R_equivalents 0.0651
_diffrn_reflns_av_sigmaI/netI 0.0795
_diffrn_reflns_limit_h_max 15
_diffrn_reflns_limit_h_min -14
_diffrn_reflns_limit_k_max 15
_diffrn_reflns_limit_k_min -15
_diffrn_reflns_limit_l_max 21
_diffrn_reflns_limit_l_min -21
_diffrn_reflns_number 28265
_diffrn_reflns_theta_full 30.04
_diffrn_reflns_theta_max 30.04
_diffrn_reflns_theta_min 1.37
_diffrn_standards_decay_% 0
_diffrn_standards_interval_count 1
_diffrn_standards_interval_time '28 h'
_diffrn_standards_number 433
_exptl_absorpt_coefficient_mu 2.838
_exptl_absorpt_correction_T_max 0.8711
_exptl_absorpt_correction_T_min 0.6755
_exptl_absorpt_correction_type numerical
_exptl_absorpt_process_details
;
Bruker AXS (2003). SHELXTL. Version 6.14.
Bruker AXS Inc., Madison, Wisconsin, USA.
;
_exptl_crystal_colour yellow
_exptl_crystal_density_diffrn 1.352
_exptl_crystal_density_method 'not measured'
_exptl_crystal_description lath
_exptl_crystal_F_000 708
_exptl_crystal_size_max 0.15
_exptl_crystal_size_mid 0.09
_exptl_crystal_size_min 0.05
_refine_diff_density_max 11.309
_refine_diff_density_min -1.847
_refine_diff_density_rms 0.390
_refine_ls_extinction_method none
_refine_ls_goodness_of_fit_ref 1.041
_refine_ls_hydrogen_treatment constr
_refine_ls_matrix_type full
_refine_ls_number_parameters 358
_refine_ls_number_reflns 9765
_refine_ls_number_restraints 51
_refine_ls_restrained_S_all 1.046
_refine_ls_R_factor_all 0.1054
_refine_ls_R_factor_gt 0.0842
_refine_ls_shift/su_max 0.001
_refine_ls_shift/su_mean 0.000
_refine_ls_structure_factor_coef Fsqd
_refine_ls_weighting_details 'calc w=1/[\s^2^(Fo^2^)+(0.1773P)^2^+0.0000P] where P=(Fo^2^+2Fc^2^)/3'
_refine_ls_weighting_scheme calc
_refine_ls_wR_factor_gt 0.2245
_refine_ls_wR_factor_ref 0.2419
_reflns_number_gt 7749
_reflns_number_total 9765
_reflns_threshold_expression I>2\s(I)
_cod_data_source_file b716603f.txt
_cod_data_source_block Compound4b
_cod_database_code 7003486

loop_
_symmetry_equiv_pos_as_xyz
'x, y, z'
'-x, -y, -z'

loop_
_atom_site_label
_atom_site_type_symbol
_atom_site_fract_x
_atom_site_fract_y
_atom_site_fract_z
_atom_site_U_iso_or_equiv
_atom_site_adp_type
_atom_site_occupancy
_atom_site_symmetry_multiplicity
_atom_site_calc_flag
_atom_site_refinement_flags
_atom_site_disorder_assembly
_atom_site_disorder_group
Yb1 Yb 0.28775(3) 0.77895(3) 0.70342(2) 0.02134(13) Uani 1 1 d . . .
Al1 Al -0.1101(3) 0.3782(3) 0.8328(2) 0.0326(6) Uani 1 1 d . . .
O1 O 0.3585(6) 0.8163(6) 0.8384(4) 0.0297(13) Uani 1 1 d . A .
O2 O 0.3774(7) 0.5660(6) 0.7708(5) 0.0321(14) Uani 1 1 d . A .
O3 O 0.1456(7) 0.6671(6) 0.6641(4) 0.0315(14) Uani 1 1 d . A .
O4 O 0.0745(6) 0.8947(6) 0.7760(5) 0.0320(14) Uani 1 1 d . A .
C1 C 0.3046(19) 0.9707(14) 0.5839(12) 0.021(2) Uani 0.490(6) 1 d PD A 1
C2 C 0.422(2) 0.929(2) 0.6200(12) 0.024(3) Uani 0.490(6) 1 d PD A 1
C3 C 0.4935(15) 0.8056(17) 0.5955(12) 0.021(2) Uani 0.490(6) 1 d PD A 1
C4 C 0.4171(19) 0.7737(15) 0.5418(11) 0.020(2) Uani 0.490(6) 1 d PD A 1
C5 C 0.2995(18) 0.8766(18) 0.5339(11) 0.022(2) Uani 0.490(6) 1 d PD A 1
C6 C 0.205(2) 1.1001(15) 0.5888(14) 0.042(4) Uani 0.490(6) 1 d PD A 1
H6A H 0.2291 1.1581 0.5382 0.063 Uiso 0.490(6) 1 calc PR A 1
H6B H 0.2041 1.1318 0.6458 0.063 Uiso 0.490(6) 1 calc PR A 1
H6C H 0.1156 1.0942 0.5857 0.063 Uiso 0.490(6) 1 calc PR A 1
C7 C 0.479(2) 1.008(2) 0.6655(13) 0.044(4) Uani 0.490(6) 1 d PD A 1
H7A H 0.5274 1.0558 0.6195 0.065 Uiso 0.490(6) 1 calc PR A 1
H7B H 0.5410 0.9527 0.7056 0.065 Uiso 0.490(6) 1 calc PR A 1
H7C H 0.4071 1.0671 0.7008 0.065 Uiso 0.490(6) 1 calc PR A 1
C8 C 0.6327(17) 0.728(2) 0.6117(17) 0.046(4) Uani 0.490(6) 1 d PD A 1
H8A H 0.6974 0.7512 0.5630 0.070 Uiso 0.490(6) 1 calc PR A 1
H8B H 0.6409 0.6379 0.6129 0.070 Uiso 0.490(6) 1 calc PR A 1
H8C H 0.6500 0.7440 0.6696 0.070 Uiso 0.490(6) 1 calc PR A 1
C9 C 0.459(2) 0.6593(19) 0.4893(13) 0.041(3) Uani 0.490(6) 1 d PD A 1
H9A H 0.5064 0.6788 0.4299 0.061 Uiso 0.490(6) 1 calc PR A 1
H9B H 0.3794 0.6373 0.4816 0.061 Uiso 0.490(6) 1 calc PR A 1
H9C H 0.5172 0.5878 0.5224 0.061 Uiso 0.490(6) 1 calc PR A 1
C10 C 0.198(2) 0.886(2) 0.4720(14) 0.045(4) Uani 0.490(6) 1 d PD A 1
H10A H 0.2243 0.9252 0.4122 0.067 Uiso 0.490(6) 1 calc PR A 1
H10B H 0.1100 0.9366 0.4974 0.067 Uiso 0.490(6) 1 calc PR A 1
H10C H 0.1941 0.8005 0.4666 0.067 Uiso 0.490(6) 1 calc PR A 1
C1A C 0.375(2) 0.9734(14) 0.6000(11) 0.021(2) Uani 0.510(6) 1 d PD A 2
C2A C 0.4916(17) 0.873(2) 0.6069(11) 0.024(3) Uani 0.510(6) 1 d PD A 2
C3A C 0.4859(16) 0.7761(15) 0.5604(11) 0.021(2) Uani 0.510(6) 1 d PD A 2
C4A C 0.3680(19) 0.8178(17) 0.5215(10) 0.020(2) Uani 0.510(6) 1 d PD A 2
C5A C 0.2988(15) 0.9428(17) 0.5473(12) 0.022(2) Uani 0.510(6) 1 d PD A 2
C6A C 0.346(2) 1.1016(15) 0.6331(13) 0.042(4) Uani 0.510(6) 1 d PD A 2
H6AA H 0.3863 1.1560 0.5872 0.063 Uiso 0.510(6) 1 calc PR A 2
H6AB H 0.3846 1.0916 0.6891 0.063 Uiso 0.510(6) 1 calc PR A 2
H6AC H 0.2499 1.1402 0.6445 0.063 Uiso 0.510(6) 1 calc PR A 2
C7A C 0.6089(19) 0.874(2) 0.6504(13) 0.044(4) Uani 0.510(6) 1 d PD A 2
H7AA H 0.6689 0.9113 0.6062 0.065 Uiso 0.510(6) 1 calc PR A 2
H7AB H 0.6571 0.7873 0.6713 0.065 Uiso 0.510(6) 1 calc PR A 2
H7AC H 0.5764 0.9243 0.7019 0.065 Uiso 0.510(6) 1 calc PR A 2
C8A C 0.595(2) 0.6541(19) 0.5429(17) 0.046(4) Uani 0.510(6) 1 d PD A 2
H8AA H 0.6572 0.6693 0.4893 0.070 Uiso 0.510(6) 1 calc PR A 2
H8AB H 0.5557 0.5898 0.5330 0.070 Uiso 0.510(6) 1 calc PR A 2
H8AC H 0.6436 0.6244 0.5952 0.070 Uiso 0.510(6) 1 calc PR A 2
C9A C 0.329(2) 0.752(2) 0.4536(12) 0.041(3) Uani 0.510(6) 1 d PD A 2
H9AA H 0.3653 0.7799 0.3923 0.061 Uiso 0.510(6) 1 calc PR A 2
H9AB H 0.2321 0.7749 0.4590 0.061 Uiso 0.510(6) 1 calc PR A 2
H9AC H 0.3658 0.6607 0.4657 0.061 Uiso 0.510(6) 1 calc PR A 2
C10A C 0.1752(18) 1.029(2) 0.5098(15) 0.045(4) Uani 0.510(6) 1 d PD A 2
H10D H 0.2016 1.0795 0.4548 0.067 Uiso 0.510(6) 1 calc PR A 2
H10E H 0.1216 1.0862 0.5548 0.067 Uiso 0.510(6) 1 calc PR A 2
H10F H 0.1226 0.9785 0.4957 0.067 Uiso 0.510(6) 1 calc PR A 2
C11 C 0.4821(10) 0.7451(10) 0.8717(7) 0.034(2) Uani 1 1 d . . .
H11A H 0.5480 0.7048 0.8221 0.041 Uiso 1 1 calc R A .
H11B H 0.4669 0.6780 0.9194 0.041 Uiso 1 1 calc R . .
C12 C 0.5319(14) 0.8332(11) 0.9085(11) 0.068(4) Uani 1 1 d D A .
H12A H 0.6210 0.8341 0.8763 0.081 Uiso 1 1 calc R B 3
H12B H 0.5385 0.8084 0.9735 0.081 Uiso 1 1 calc R B 3
C13 C 0.4293(18) 0.9649(16) 0.8941(19) 0.041(9) Uani 0.40(5) 1 d PD A 3
H13A H 0.4123 1.0115 0.9477 0.049 Uiso 0.40(5) 1 calc PR A 3
H13B H 0.4621 1.0157 0.8407 0.049 Uiso 0.40(5) 1 calc PR A 3
C13A C 0.4165(10) 0.9332(10) 0.9301(8) 0.079(10) Uiso 0.60(5) 1 d PD A 4
H13C H 0.4387 1.0142 0.9152 0.095 Uiso 0.60(5) 1 calc PR A 4
H13D H 0.3867 0.9236 0.9959 0.095 Uiso 0.60(5) 1 calc PR A 4
C14 C 0.3016(10) 0.9378(10) 0.8792(8) 0.045(3) Uani 1 1 d RD . .
H14A H 0.2434 0.9284 0.9370 0.054 Uiso 1 1 calc R A 3
H14B H 0.2509 1.0049 0.8376 0.054 Uiso 1 1 calc R A 3
C15 C 0.2927(11) 0.5230(11) 0.8487(6) 0.038(2) Uani 1 1 d . . .
H15A H 0.2070 0.5244 0.8312 0.046 Uiso 1 1 calc R A .
H15B H 0.2741 0.5782 0.8977 0.046 Uiso 1 1 calc R . .
C16 C 0.3709(12) 0.3880(11) 0.8796(9) 0.049(3) Uani 1 1 d . A .
H16A H 0.4248 0.3870 0.9269 0.059 Uiso 1 1 calc R . .
H16B H 0.3107 0.3350 0.9031 0.059 Uiso 1 1 calc R . .
C17 C 0.4574(13) 0.3441(11) 0.7952(10) 0.055(3) Uani 1 1 d . . .
H17A H 0.4082 0.3152 0.7570 0.067 Uiso 1 1 calc R A .
H17B H 0.5373 0.2743 0.8087 0.067 Uiso 1 1 calc R . .
C18 C 0.4955(11) 0.4624(10) 0.7488(8) 0.041(2) Uani 1 1 d . A .
H18A H 0.5727 0.4710 0.7726 0.049 Uiso 1 1 calc R . .
H18B H 0.5177 0.4591 0.6827 0.049 Uiso 1 1 calc R . .
C19 C 0.1891(11) 0.5387(9) 0.6391(7) 0.037(2) Uani 1 1 d . . .
H19A H 0.1674 0.4793 0.6907 0.045 Uiso 1 1 calc R A .
H19B H 0.2865 0.5120 0.6194 0.045 Uiso 1 1 calc R . .
C20 C 0.1143(13) 0.5419(11) 0.5624(7) 0.045(3) Uani 1 1 d . A .
H20A H 0.1608 0.5691 0.5038 0.054 Uiso 1 1 calc R . .
H20B H 0.1029 0.4582 0.5594 0.054 Uiso 1 1 calc R . .
C21 C -0.0173(15) 0.6375(11) 0.5867(10) 0.060(4) Uani 1 1 d . . .
H21A H -0.0798 0.5976 0.6276 0.072 Uiso 1 1 calc R A .
H21B H -0.0582 0.6799 0.5321 0.072 Uiso 1 1 calc R . .
C22 C 0.0193(13) 0.7300(9) 0.6337(8) 0.046(3) Uani 1 1 d . A .
H22A H 0.0251 0.8054 0.5914 0.055 Uiso 1 1 calc R . .
H22B H -0.0494 0.7577 0.6857 0.055 Uiso 1 1 calc R . .
C23 C -0.0248(11) 1.0109(10) 0.7487(9) 0.044(2) Uani 1 1 d . . .
H23A H -0.0298 1.0174 0.6834 0.052 Uiso 1 1 calc R A .
H23B H -0.0018 1.0855 0.7611 0.052 Uiso 1 1 calc R . .
C24 C -0.1530(13) 1.0043(13) 0.8024(10) 0.060(4) Uani 1 1 d . A .
H24A H -0.1954 0.9550 0.7744 0.072 Uiso 1 1 calc R . .
H24B H -0.2154 1.0898 0.8095 0.072 Uiso 1 1 calc R . .
C25 C -0.1116(15) 0.9381(15) 0.8915(11) 0.073(5) Uani 1 1 d . . .
H25A H -0.1791 0.8987 0.9263 0.087 Uiso 1 1 calc R A .
H25B H -0.0963 0.9969 0.9284 0.087 Uiso 1 1 calc R . .
C26 C 0.0179(10) 0.8385(12) 0.8615(7) 0.041(2) Uani 1 1 d . A .
H26A H 0.0797 0.8190 0.9069 0.049 Uiso 1 1 calc R . .
H26B H 0.0000 0.7596 0.8528 0.049 Uiso 1 1 calc R . .
C27 C -0.2556(12) 0.3342(14) 0.9211(8) 0.052(3) Uani 1 1 d . . .
H27A H -0.2450 0.3452 0.9821 0.077 Uiso 1 1 calc R . .
H27B H -0.2514 0.2461 0.9183 0.077 Uiso 1 1 calc R . .
H27C H -0.3419 0.3897 0.9063 0.077 Uiso 1 1 calc R . .
C28 C 0.0650(12) 0.2638(11) 0.8678(9) 0.047(3) Uani 1 1 d . . .
H28A H 0.0725 0.2760 0.9292 0.070 Uiso 1 1 calc R . .
H28B H 0.1385 0.2842 0.8257 0.070 Uiso 1 1 calc R . .
H28C H 0.0691 0.1756 0.8654 0.070 Uiso 1 1 calc R . .
C29 C -0.1294(11) 0.3558(10) 0.7065(7) 0.036(2) Uani 1 1 d . . .
H29A H -0.0579 0.3785 0.6636 0.053 Uiso 1 1 calc R . .
H29B H -0.2159 0.4106 0.6913 0.053 Uiso 1 1 calc R . .
H29C H -0.1239 0.2674 0.7031 0.053 Uiso 1 1 calc R . .
C30 C -0.1206(12) 0.5577(11) 0.8431(8) 0.049(3) Uani 1 1 d . . .
H30A H -0.1107 0.5661 0.9048 0.073 Uiso 1 1 calc R . .
H30B H -0.2070 0.6134 0.8286 0.073 Uiso 1 1 calc R . .
H30C H -0.0491 0.5813 0.8007 0.073 Uiso 1 1 calc R . .

loop_
_atom_site_aniso_label
_atom_site_aniso_U_11
_atom_site_aniso_U_22
_atom_site_aniso_U_33
_atom_site_aniso_U_23
_atom_site_aniso_U_13
_atom_site_aniso_U_12
Yb1 0.02475(19) 0.02299(19) 0.01862(19) -0.00447(12) -0.00738(12) -0.00679(13)
Al1 0.0308(14) 0.0400(15) 0.0288(14) -0.0057(12) -0.0036(11) -0.0121(12)
O1 0.031(3) 0.042(4) 0.021(3) -0.013(3) -0.007(2) -0.012(3)
O2 0.031(3) 0.032(3) 0.028(3) 0.000(3) -0.006(3) -0.002(3)
O3 0.046(4) 0.024(3) 0.032(3) -0.001(2) -0.020(3) -0.014(3)
O4 0.026(3) 0.032(3) 0.036(4) -0.007(3) -0.002(3) -0.003(3)
C1 0.033(7) 0.018(5) 0.013(5) 0.002(4) -0.004(5) -0.008(6)
C2 0.027(7) 0.038(9) 0.017(5) 0.002(5) -0.011(6) -0.022(6)
C3 0.024(5) 0.029(7) 0.017(7) 0.000(5) -0.005(5) -0.014(5)
C4 0.029(9) 0.020(7) 0.014(6) 0.007(4) -0.006(5) -0.015(6)
C5 0.027(5) 0.024(6) 0.018(5) 0.000(5) -0.006(4) -0.010(6)
C6 0.066(10) 0.026(6) 0.026(6) 0.009(5) 0.004(6) -0.014(6)
C7 0.047(8) 0.070(10) 0.027(7) 0.003(7) -0.002(6) -0.040(8)
C8 0.031(7) 0.053(9) 0.049(9) -0.005(7) 0.007(6) -0.009(7)
C9 0.061(9) 0.047(8) 0.025(6) -0.008(6) 0.012(6) -0.038(7)
C10 0.035(7) 0.059(9) 0.043(8) 0.018(7) -0.011(6) -0.026(7)
C1A 0.033(7) 0.018(5) 0.013(5) 0.002(4) -0.004(5) -0.008(6)
C2A 0.027(7) 0.038(9) 0.017(5) 0.002(5) -0.011(6) -0.022(6)
C3A 0.024(5) 0.029(7) 0.017(7) 0.000(5) -0.005(5) -0.014(5)
C4A 0.029(9) 0.020(7) 0.014(6) 0.007(4) -0.006(5) -0.015(6)
C5A 0.027(5) 0.024(6) 0.018(5) 0.000(5) -0.006(4) -0.010(6)
C6A 0.066(10) 0.026(6) 0.026(6) 0.009(5) 0.004(6) -0.014(6)
C7A 0.047(8) 0.070(10) 0.027(7) 0.003(7) -0.002(6) -0.040(8)
C8A 0.031(7) 0.053(9) 0.049(9) -0.005(7) 0.007(6) -0.009(7)
C9A 0.061(9) 0.047(8) 0.025(6) -0.008(6) 0.012(6) -0.038(7)
C10A 0.035(7) 0.059(9) 0.043(8) 0.018(7) -0.011(6) -0.026(7)
C11 0.032(5) 0.047(5) 0.028(4) -0.007(4) -0.006(4) -0.015(4)
C12 0.075(9) 0.052(7) 0.095(11) 0.008(7) -0.059(9) -0.028(7)
C13 0.07(2) 0.042(15) 0.035(15) 0.006(11) -0.033(13) -0.043(14)
C14 0.036(5) 0.053(6) 0.052(7) -0.030(5) -0.009(5) -0.009(5)
C15 0.049(6) 0.052(6) 0.013(4) 0.002(4) -0.005(4) -0.016(5)
C16 0.042(6) 0.046(6) 0.064(8) 0.021(6) -0.024(5) -0.022(5)
C17 0.046(6) 0.030(5) 0.079(9) 0.009(5) -0.016(6) 0.003(5)
C18 0.041(5) 0.034(5) 0.043(6) -0.003(4) -0.003(4) -0.004(4)
C19 0.052(6) 0.034(5) 0.032(5) -0.015(4) -0.011(4) -0.014(4)
C20 0.074(8) 0.052(6) 0.029(5) -0.009(4) -0.014(5) -0.040(6)
C21 0.086(10) 0.039(6) 0.077(9) -0.008(6) -0.058(8) -0.022(6)
C22 0.065(7) 0.030(5) 0.057(7) 0.001(4) -0.045(6) -0.017(5)
C23 0.039(5) 0.032(5) 0.056(7) -0.009(5) -0.012(5) 0.000(4)
C24 0.039(6) 0.056(8) 0.075(9) -0.016(7) -0.016(6) 0.009(6)
C25 0.049(8) 0.064(9) 0.076(10) -0.004(7) 0.015(7) 0.011(7)
C26 0.031(5) 0.054(6) 0.033(5) -0.004(4) 0.006(4) -0.013(5)
C27 0.045(6) 0.082(9) 0.040(6) -0.016(6) -0.006(5) -0.030(6)
C28 0.042(6) 0.043(6) 0.054(7) -0.006(5) -0.015(5) -0.006(5)
C29 0.040(5) 0.040(5) 0.028(4) -0.001(4) -0.004(4) -0.017(4)
C30 0.047(6) 0.053(7) 0.047(6) -0.025(5) -0.010(5) -0.005(5)

loop_
_atom_type_symbol
_atom_type_description
_atom_type_scat_dispersion_real
_atom_type_scat_dispersion_imag
_atom_type_scat_source
C C 0.0033 0.0016 'International Tables Vol C Tables 4.2.6.8 and 6.1.1.4'
H H 0.0000 0.0000 'International Tables Vol C Tables 4.2.6.8 and 6.1.1.4'
O O 0.0106 0.0060 'International Tables Vol C Tables 4.2.6.8 and 6.1.1.4'
Al Al 0.0645 0.0514 'International Tables Vol C Tables 4.2.6.8 and 6.1.1.4'
Yb Yb -0.3850 5.5486 'International Tables Vol C Tables 4.2.6.8 and 6.1.1.4'

loop_
_geom_angle_atom_site_label_1
_geom_angle_atom_site_label_2
_geom_angle_atom_site_label_3
_geom_angle
_geom_angle_site_symmetry_1
_geom_angle_site_symmetry_3
_geom_angle_publ_flag
O4 Yb1 O2 115.5(2) . . ?
O4 Yb1 O1 81.4(2) . . ?
O2 Yb1 O1 78.3(2) . . ?
O4 Yb1 O3 79.5(2) . . ?
O2 Yb1 O3 77.1(2) . . ?
O1 Yb1 O3 138.3(2) . . ?
O4 Yb1 C3 143.0(4) . . ?
O2 Yb1 C3 99.8(4) . . ?
O1 Yb1 C3 95.9(5) . . ?
O3 Yb1 C3 121.1(5) . . ?
O4 Yb1 C2 111.3(6) . . ?
O2 Yb1 C2 126.7(6) . . ?
O1 Yb1 C2 84.9(4) . . ?
O3 Yb1 C2 136.7(4) . . ?
C3 Yb1 C2 32.2(7) . . ?
O4 Yb1 C4 136.9(5) . . ?
O2 Yb1 C4 102.6(4) . . ?
O1 Yb1 C4 127.4(4) . . ?
O3 Yb1 C4 90.8(4) . . ?
C3 Yb1 C4 31.5(6) . . ?
C2 Yb1 C4 51.9(5) . . ?
O4 Yb1 C1 92.6(4) . . ?
O2 Yb1 C1 151.8(4) . . ?
O1 Yb1 C1 106.2(5) . . ?
O3 Yb1 C1 111.5(5) . . ?
C3 Yb1 C1 52.4(5) . . ?
C2 Yb1 C1 30.6(6) . . ?
C4 Yb1 C1 52.1(5) . . ?
O4 Yb1 C5 105.3(5) . . ?
O2 Yb1 C5 131.3(5) . . ?
O1 Yb1 C5 135.2(4) . . ?
O3 Yb1 C5 85.8(4) . . ?
C3 Yb1 C5 52.2(5) . . ?
C2 Yb1 C5 51.1(5) . . ?
C4 Yb1 C5 31.7(5) . . ?
C1 Yb1 C5 31.0(6) . . ?
O4 Yb1 C3A 146.6(4) . . ?
O2 Yb1 C3A 97.7(4) . . ?
O1 Yb1 C3A 109.7(4) . . ?
O3 Yb1 C3A 106.6(4) . . ?
C3 Yb1 C3A 14.6(5) . . ?
C2 Yb1 C3A 42.4(6) . . ?
C4 Yb1 C3A 17.9(5) . . ?
C1 Yb1 C3A 54.3(5) . . ?
C5 Yb1 C3A 44.5(5) . . ?
O4 Yb1 C4A 122.7(5) . . ?
O2 Yb1 C4A 114.8(4) . . ?
O1 Yb1 C4A 134.6(4) . . ?
O3 Yb1 C4A 86.6(3) . . ?
C3 Yb1 C4A 40.7(5) . . ?
C2 Yb1 C4A 51.6(5) . . ?
C4 Yb1 C4A 14.3(5) . . ?
C1 Yb1 C4A 42.7(5) . . ?
C5 Yb1 C4A 17.7(5) . . ?
C3A Yb1 C4A 29.6(5) . . ?
O4 Yb1 C5A 97.9(4) . . ?
O2 Yb1 C5A 144.6(4) . . ?
O1 Yb1 C5A 120.2(5) . . ?
O3 Yb1 C5A 99.0(4) . . ?
C3 Yb1 C5A 51.6(5) . . ?
C2 Yb1 C5A 39.4(5) . . ?
C4 Yb1 C5A 42.0(5) . . ?
C1 Yb1 C5A 14.5(4) . . ?
C5 Yb1 C5A 16.6(5) . . ?
C3A Yb1 C5A 49.0(5) . . ?
C4A Yb1 C5A 30.3(5) . . ?
C27 Al1 C30 107.9(6) . . ?
C27 Al1 C28 107.8(6) . . ?
C30 Al1 C28 109.1(5) . . ?
C27 Al1 C29 110.2(5) . . ?
C30 Al1 C29 111.0(5) . . ?
C28 Al1 C29 110.7(5) . . ?
C11 O1 C14 110.3(7) . . ?
C11 O1 Yb1 124.8(5) . . ?
C14 O1 Yb1 122.3(6) . . ?
C18 O2 C15 109.2(8) . . ?
C18 O2 Yb1 134.8(6) . . ?
C15 O2 Yb1 115.8(6) . . ?
C22 O3 C19 108.2(7) . . ?
C22 O3 Yb1 123.2(5) . . ?
C19 O3 Yb1 125.7(6) . . ?
C23 O4 C26 107.9(8) . . ?
C23 O4 Yb1 133.1(6) . . ?
C26 O4 Yb1 118.7(6) . . ?
C2 C1 C5 108.0(15) . . ?
C2 C1 C6 126(2) . . ?
C5 C1 C6 125.5(19) . . ?
C2 C1 Yb1 73.1(10) . . ?
C5 C1 Yb1 75.0(9) . . ?
C6 C1 Yb1 122.4(11) . . ?
C1 C2 C3 109.8(14) . . ?
C1 C2 C7 126(2) . . ?
C3 C2 C7 124(2) . . ?
C1 C2 Yb1 76.3(10) . . ?
C3 C2 Yb1 73.2(10) . . ?
C7 C2 Yb1 125.0(12) . . ?
C4 C3 C2 106.5(14) . . ?
C4 C3 C8 124.5(19) . . ?
C2 C3 C8 128.6(19) . . ?
C4 C3 Yb1 75.2(9) . . ?
C2 C3 Yb1 74.6(10) . . ?
C8 C3 Yb1 121.7(13) . . ?
C3 C4 C5 108.1(14) . . ?
C3 C4 C9 126.7(18) . . ?
C5 C4 C9 124.6(18) . . ?
C3 C4 Yb1 73.2(9) . . ?
C5 C4 Yb1 75.9(9) . . ?
C9 C4 Yb1 123.7(11) . . ?
C1 C5 C4 107.7(13) . . ?
C1 C5 C10 127.5(19) . . ?
C4 C5 C10 124.4(18) . . ?
C1 C5 Yb1 74.0(9) . . ?
C4 C5 Yb1 72.4(9) . . ?
C10 C5 Yb1 124.9(12) . . ?
C1 C6 H6A 109.5 . . ?
C1 C6 H6B 109.5 . . ?
H6A C6 H6B 109.5 . . ?
C1 C6 H6C 109.5 . . ?
H6A C6 H6C 109.5 . . ?
H6B C6 H6C 109.5 . . ?
C2 C7 H7A 109.5 . . ?
C2 C7 H7B 109.5 . . ?
H7A C7 H7B 109.5 . . ?
C2 C7 H7C 109.5 . . ?
H7A C7 H7C 109.5 . . ?
H7B C7 H7C 109.5 . . ?
C3 C8 H8A 109.5 . . ?
C3 C8 H8B 109.5 . . ?
H8A C8 H8B 109.5 . . ?
C3 C8 H8C 109.5 . . ?
H8A C8 H8C 109.5 . . ?
H8B C8 H8C 109.5 . . ?
C4 C9 H9A 109.5 . . ?
C4 C9 H9B 109.5 . . ?
H9A C9 H9B 109.5 . . ?
C4 C9 H9C 109.5 . . ?
H9A C9 H9C 109.5 . . ?
H9B C9 H9C 109.5 . . ?
C5 C10 H10A 109.5 . . ?
C5 C10 H10B 109.5 . . ?
H10A C10 H10B 109.5 . . ?
C5 C10 H10C 109.5 . . ?
H10A C10 H10C 109.5 . . ?
H10B C10 H10C 109.5 . . ?
C5A C1A C2A 108.5(13) . . ?
C5A C1A C6A 124.9(19) . . ?
C2A C1A C6A 126.1(19) . . ?
C5A C1A Yb1 75.0(9) . . ?
C2A C1A Yb1 75.5(9) . . ?
C6A C1A Yb1 122.2(11) . . ?
C3A C2A C1A 108.6(13) . . ?
C3A C2A C7A 126.1(19) . . ?
C1A C2A C7A 125.1(19) . . ?
C3A C2A Yb1 73.5(9) . . ?
C1A C2A Yb1 75.4(9) . . ?
C7A C2A Yb1 121.6(11) . . ?
C2A C3A C4A 108.1(14) . . ?
C2A C3A C8A 126.8(18) . . ?
C4A C3A C8A 124.6(17) . . ?
C2A C3A Yb1 77.3(10) . . ?
C4A C3A Yb1 75.4(9) . . ?
C8A C3A Yb1 120.0(12) . . ?
C3A C4A C5A 107.1(13) . . ?
C3A C4A C9A 126.6(18) . . ?
C5A C4A C9A 125.8(18) . . ?
C3A C4A Yb1 75.0(9) . . ?
C5A C4A Yb1 75.9(9) . . ?
C9A C4A Yb1 121.6(10) . . ?
C1A C5A C4A 107.7(13) . . ?
C1A C5A C10A 127.3(19) . . ?
C4A C5A C10A 124.4(19) . . ?
C1A C5A Yb1 76.2(9) . . ?
C4A C5A Yb1 73.8(9) . . ?
C10A C5A Yb1 122.9(12) . . ?
C1A C6A H6AA 109.5 . . ?
C1A C6A H6AB 109.5 . . ?
H6AA C6A H6AB 109.5 . . ?
C1A C6A H6AC 109.5 . . ?
H6AA C6A H6AC 109.5 . . ?
H6AB C6A H6AC 109.5 . . ?
C2A C7A H7AA 109.5 . . ?
C2A C7A H7AB 109.5 . . ?
H7AA C7A H7AB 109.5 . . ?
C2A C7A H7AC 109.5 . . ?
H7AA C7A H7AC 109.5 . . ?
H7AB C7A H7AC 109.5 . . ?
C3A C8A H8AA 109.5 . . ?
C3A C8A H8AB 109.5 . . ?
H8AA C8A H8AB 109.5 . . ?
C3A C8A H8AC 109.5 . . ?
H8AA C8A H8AC 109.5 . . ?
H8AB C8A H8AC 109.5 . . ?
C4A C9A H9AA 109.5 . . ?
C4A C9A H9AB 109.5 . . ?
H9AA C9A H9AB 109.5 . . ?
C4A C9A H9AC 109.5 . . ?
H9AA C9A H9AC 109.5 . . ?
H9AB C9A H9AC 109.5 . . ?
C5A C10A H10D 109.5 . . ?
C5A C10A H10E 109.5 . . ?
H10D C10A H10E 109.5 . . ?
C5A C10A H10F 109.5 . . ?
H10D C10A H10F 109.5 . . ?
H10E C10A H10F 109.5 . . ?
O1 C11 C12 107.9(8) . . ?
O1 C11 H11A 110.1 . . ?
C12 C11 H11A 110.1 . . ?
O1 C11 H11B 110.1 . . ?
C12 C11 H11B 110.1 . . ?
H11A C11 H11B 108.4 . . ?
C13A C12 C11 103.8(10) . . ?
C11 C12 C13 105.8(9) . . ?
C13A C12 H12A 130.8 . . ?
C11 C12 H12A 110.6 . . ?
C13 C12 H12A 110.6 . . ?
C13A C12 H12B 90.1 . . ?
C11 C12 H12B 110.6 . . ?
C13 C12 H12B 110.6 . . ?
H12A C12 H12B 108.7 . . ?
C14 C13 C12 105.3(11) . . ?
C14 C13 H13A 110.7 . . ?
C12 C13 H13A 110.7 . . ?
C14 C13 H13B 110.7 . . ?
C12 C13 H13B 110.7 . . ?
H13A C13 H13B 108.8 . . ?
C12 C13A C14 112.7(6) . . ?
C12 C13A H13C 109.1 . . ?
C14 C13A H13C 109.1 . . ?
C12 C13A H13D 109.1 . . ?
C14 C13A H13D 109.1 . . ?
H13C C13A H13D 107.8 . . ?
O1 C14 C13 101.1(9) . . ?
O1 C14 C13A 99.9(4) . . ?
O1 C14 H14A 111.6 . . ?
C13 C14 H14A 111.6 . . ?
C13A C14 H14A 91.0 . . ?
O1 C14 H14B 111.6 . . ?
C13 C14 H14B 111.6 . . ?
C13A C14 H14B 131.5 . . ?
H14A C14 H14B 109.4 . . ?
O2 C15 C16 106.0(9) . . ?
O2 C15 H15A 110.5 . . ?
C16 C15 H15A 110.5 . . ?
O2 C15 H15B 110.5 . . ?
C16 C15 H15B 110.5 . . ?
H15A C15 H15B 108.7 . . ?
C17 C16 C15 102.7(9) . . ?
C17 C16 H16A 111.2 . . ?
C15 C16 H16A 111.2 . . ?
C17 C16 H16B 111.2 . . ?
C15 C16 H16B 111.2 . . ?
H16A C16 H16B 109.1 . . ?
C16 C17 C18 103.3(10) . . ?
C16 C17 H17A 111.1 . . ?
C18 C17 H17A 111.1 . . ?
C16 C17 H17B 111.1 . . ?
C18 C17 H17B 111.1 . . ?
H17A C17 H17B 109.1 . . ?
O2 C18 C17 104.1(9) . . ?
O2 C18 H18A 110.9 . . ?
C17 C18 H18A 110.9 . . ?
O2 C18 H18B 110.9 . . ?
C17 C18 H18B 110.9 . . ?
H18A C18 H18B 109.0 . . ?
O3 C19 C20 105.4(8) . . ?
O3 C19 H19A 110.7 . . ?
C20 C19 H19A 110.7 . . ?
O3 C19 H19B 110.7 . . ?
C20 C19 H19B 110.7 . . ?
H19A C19 H19B 108.8 . . ?
C21 C20 C19 102.8(9) . . ?
C21 C20 H20A 111.2 . . ?
C19 C20 H20A 111.2 . . ?
C21 C20 H20B 111.2 . . ?
C19 C20 H20B 111.2 . . ?
H20A C20 H20B 109.1 . . ?
C20 C21 C22 103.2(10) . . ?
C20 C21 H21A 111.1 . . ?
C22 C21 H21A 111.1 . . ?
C20 C21 H21B 111.1 . . ?
C22 C21 H21B 111.1 . . ?
H21A C21 H21B 109.1 . . ?
O3 C22 C21 107.9(9) . . ?
O3 C22 H22A 110.1 . . ?
C21 C22 H22A 110.1 . . ?
O3 C22 H22B 110.1 . . ?
C21 C22 H22B 110.1 . . ?
H22A C22 H22B 108.4 . . ?
O4 C23 C24 106.3(10) . . ?
O4 C23 H23A 110.5 . . ?
C24 C23 H23A 110.5 . . ?
O4 C23 H23B 110.5 . . ?
C24 C23 H23B 110.5 . . ?
H23A C23 H23B 108.7 . . ?
C23 C24 C25 102.4(10) . . ?
C23 C24 H24A 111.3 . . ?
C25 C24 H24A 111.3 . . ?
C23 C24 H24B 111.3 . . ?
C25 C24 H24B 111.3 . . ?
H24A C24 H24B 109.2 . . ?
C24 C25 C26 101.8(11) . . ?
C24 C25 H25A 111.4 . . ?
C26 C25 H25A 111.4 . . ?
C24 C25 H25B 111.4 . . ?
C26 C25 H25B 111.4 . . ?
H25A C25 H25B 109.3 . . ?
O4 C26 C25 105.3(10) . . ?
O4 C26 H26A 110.7 . . ?
C25 C26 H26A 110.7 . . ?
O4 C26 H26B 110.7 . . ?
C25 C26 H26B 110.7 . . ?
H26A C26 H26B 108.8 . . ?
Al1 C27 H27A 109.5 . . ?
Al1 C27 H27B 109.5 . . ?
H27A C27 H27B 109.5 . . ?
Al1 C27 H27C 109.5 . . ?
H27A C27 H27C 109.5 . . ?
H27B C27 H27C 109.5 . . ?
Al1 C28 H28A 109.5 . . ?
Al1 C28 H28B 109.5 . . ?
H28A C28 H28B 109.5 . . ?
Al1 C28 H28C 109.5 . . ?
H28A C28 H28C 109.5 . . ?
H28B C28 H28C 109.5 . . ?
Al1 C29 H29A 109.5 . . ?
Al1 C29 H29B 109.5 . . ?
H29A C29 H29B 109.5 . . ?
Al1 C29 H29C 109.5 . . ?
H29A C29 H29C 109.5 . . ?
H29B C29 H29C 109.5 . . ?
Al1 C30 H30A 109.5 . . ?
Al1 C30 H30B 109.5 . . ?
H30A C30 H30B 109.5 . . ?
Al1 C30 H30C 109.5 . . ?
H30A C30 H30C 109.5 . . ?
H30B C30 H30C 109.5 . . ?

loop_
_geom_bond_atom_site_label_1
_geom_bond_atom_site_label_2
_geom_bond_distance
_geom_bond_site_symmetry_2
_geom_bond_publ_flag
Yb1 O4 2.403(6) . ?
Yb1 O2 2.415(7) . ?
Yb1 O1 2.432(6) . ?
Yb1 O3 2.436(6) . ?
Yb1 C3 2.560(16) . ?
Yb1 C2 2.578(17) . ?
Yb1 C4 2.585(16) . ?
Yb1 C1 2.618(15) . ?
Yb1 C5 2.630(16) . ?
Yb1 C3A 2.739(16) . ?
Yb1 C4A 2.745(15) . ?
Yb1 C5A 2.771(16) . ?
Al1 C27 1.992(13) . ?
Al1 C30 2.004(12) . ?
Al1 C28 2.017(11) . ?
Al1 C29 2.020(10) . ?
O1 C11 1.446(11) . ?
O1 C14 1.486(11) . ?
O2 C18 1.450(12) . ?
O2 C15 1.468(12) . ?
O3 C22 1.433(12) . ?
O3 C19 1.453(11) . ?
O4 C23 1.457(12) . ?
O4 C26 1.463(12) . ?
C1 C2 1.37(3) . ?
C1 C5 1.40(2) . ?
C1 C6 1.513(14) . ?
C2 C3 1.42(3) . ?
C2 C7 1.521(15) . ?
C3 C4 1.40(2) . ?
C3 C8 1.511(15) . ?
C4 C5 1.43(2) . ?
C4 C9 1.516(14) . ?
C5 C10 1.525(14) . ?
C6 H6A 0.9800 . ?
C6 H6B 0.9800 . ?
C6 H6C 0.9800 . ?
C7 H7A 0.9800 . ?
C7 H7B 0.9800 . ?
C7 H7C 0.9800 . ?
C8 H8A 0.9800 . ?
C8 H8B 0.9800 . ?
C8 H8C 0.9800 . ?
C9 H9A 0.9800 . ?
C9 H9B 0.9800 . ?
C9 H9C 0.9800 . ?
C10 H10A 0.9800 . ?
C10 H10B 0.9800 . ?
C10 H10C 0.9800 . ?
C1A C5A 1.38(3) . ?
C1A C2A 1.40(3) . ?
C1A C6A 1.514(14) . ?
C2A C3A 1.39(2) . ?
C2A C7A 1.519(14) . ?
C3A C4A 1.40(2) . ?
C3A C8A 1.519(15) . ?
C4A C5A 1.44(2) . ?
C4A C9A 1.524(14) . ?
C5A C10A 1.519(14) . ?
C6A H6AA 0.9800 . ?
C6A H6AB 0.9800 . ?
C6A H6AC 0.9800 . ?
C7A H7AA 0.9800 . ?
C7A H7AB 0.9800 . ?
C7A H7AC 0.9800 . ?
C8A H8AA 0.9800 . ?
C8A H8AB 0.9800 . ?
C8A H8AC 0.9800 . ?
C9A H9AA 0.9800 . ?
C9A H9AB 0.9800 . ?
C9A H9AC 0.9800 . ?
C10A H10D 0.9800 . ?
C10A H10E 0.9800 . ?
C10A H10F 0.9800 . ?
C11 C12 1.469(15) . ?
C11 H11A 0.9900 . ?
C11 H11B 0.9900 . ?
C12 C13A 1.410(14) . ?
C12 C13 1.551(16) . ?
C12 H12A 0.9900 . ?
C12 H12B 0.9900 . ?
C13 C14 1.543(15) . ?
C13 H13A 0.9900 . ?
C13 H13B 0.9900 . ?
C13A C14 1.5425 . ?
C13A H13C 0.9900 . ?
C13A H13D 0.9900 . ?
C14 H14A 0.9900 . ?
C14 H14B 0.9900 . ?
C15 C16 1.530(15) . ?
C15 H15A 0.9900 . ?
C15 H15B 0.9900 . ?
C16 C17 1.49(2) . ?
C16 H16A 0.9900 . ?
C16 H16B 0.9900 . ?
C17 C18 1.536(16) . ?
C17 H17A 0.9900 . ?
C17 H17B 0.9900 . ?
C18 H18A 0.9900 . ?
C18 H18B 0.9900 . ?
C19 C20 1.511(13) . ?
C19 H19A 0.9900 . ?
C19 H19B 0.9900 . ?
C20 C21 1.502(19) . ?
C20 H20A 0.9900 . ?
C20 H20B 0.9900 . ?
C21 C22 1.516(13) . ?
C21 H21A 0.9900 . ?
C21 H21B 0.9900 . ?
C22 H22A 0.9900 . ?
C22 H22B 0.9900 . ?
C23 C24 1.478(18) . ?
C23 H23A 0.9900 . ?
C23 H23B 0.9900 . ?
C24 C25 1.51(2) . ?
C24 H24A 0.9900 . ?
C24 H24B 0.9900 . ?
C25 C26 1.528(16) . ?
C25 H25A 0.9900 . ?
C25 H25B 0.9900 . ?
C26 H26A 0.9900 . ?
C26 H26B 0.9900 . ?
C27 H27A 0.9800 . ?
C27 H27B 0.9800 . ?
C27 H27C 0.9800 . ?
C28 H28A 0.9800 . ?
C28 H28B 0.9800 . ?
C28 H28C 0.9800 . ?
C29 H29A 0.9800 . ?
C29 H29B 0.9800 . ?
C29 H29C 0.9800 . ?
C30 H30A 0.9800 . ?
C30 H30B 0.9800 . ?
C30 H30C 0.9800 . ?
